data_4315203
loop_
_publ_author_name
'Richard D. Adams'
'Eszter Trufan'

_publ_section_title
;
 Rhodium-Germanium Carbonyl Complexes
;
_journal_name_full 'Inorganic Chemistry'
_journal_page_first 3029
_journal_page_last 3034
_journal_paper_doi 10.1021/ic9025848
_journal_volume 49
_journal_year 2010
_chemical_formula_sum 'C54 H40 Ge3 O6 Rh2'
_chemical_formula_weight 1208.45
_chemical_name_systematic
; 
 ? 
;
_space_group_IT_number 2
_symmetry_cell_setting triclinic
_symmetry_space_group_name_Hall '-P 1'
_symmetry_space_group_name_H-M 'P -1'
_atom_sites_solution_hydrogens geom
_atom_sites_solution_primary direct
_atom_sites_solution_secondary difmap
_audit_creation_method SHELXL-97
_cell_angle_alpha 63.8720(10)
_cell_angle_beta 74.3120(10)
_cell_angle_gamma 68.7650(10)
_cell_formula_units_Z 4
_cell_length_a 14.2850(7)
_cell_length_b 19.4277(9)
_cell_length_c 21.1061(10)
_cell_measurement_reflns_used 5015
_cell_measurement_temperature 150(2)
_cell_measurement_theta_max 21.04
_cell_measurement_theta_min 2.22
_cell_volume 4858.6(4)
_computing_cell_refinement 'SAINT+  V6.45 (Bruker, 2003)'
_computing_data_collection 'SMART V5.632 (Bruker, 2005)'
_computing_data_reduction 'SAINT+  V6.45'
_computing_molecular_graphics 'SHELXTL V6.1 (Sheldrick, 2000)'
_computing_publication_material 'SHELXTL V6.1'
_computing_structure_refinement 'SHELXL-97 (Sheldrick, 1997)'
_computing_structure_solution 'SHELXS-97 (Sheldrick, 1990)'
_diffrn_ambient_temperature 150(2)
_diffrn_measured_fraction_theta_full 0.998
_diffrn_measured_fraction_theta_max 0.998
_diffrn_measurement_device_type 'Bruker SMART APEX CCD diffractometer'
_diffrn_measurement_method 'omega scans'
_diffrn_radiation_monochromator graphite
_diffrn_radiation_source 'fine-focus sealed tube'
_diffrn_radiation_type MoK\a
_diffrn_radiation_wavelength 0.71073
_diffrn_reflns_av_R_equivalents 0.0825
_diffrn_reflns_av_sigmaI/netI 0.0973
_diffrn_reflns_limit_h_max 19
_diffrn_reflns_limit_h_min -19
_diffrn_reflns_limit_k_max 25
_diffrn_reflns_limit_k_min -25
_diffrn_reflns_limit_l_max 28
_diffrn_reflns_limit_l_min -28
_diffrn_reflns_number 75812
_diffrn_reflns_theta_full 28.32
_diffrn_reflns_theta_max 28.32
_diffrn_reflns_theta_min 1.08
_diffrn_standards_decay_% <1
_exptl_absorpt_coefficient_mu 2.549
_exptl_absorpt_correction_T_max 1.000
_exptl_absorpt_correction_T_min 0.807
_exptl_absorpt_correction_type multi-scan
_exptl_absorpt_process_details '(SADABS, Bruker, 1997)'
_exptl_crystal_colour yellow
_exptl_crystal_density_diffrn 1.652
_exptl_crystal_density_method 'not measured'
_exptl_crystal_description irregular
_exptl_crystal_F_000 2392
_exptl_crystal_size_max 0.12
_exptl_crystal_size_mid 0.10
_exptl_crystal_size_min 0.08
_refine_diff_density_max 0.874
_refine_diff_density_min -0.631
_refine_diff_density_rms 0.129
_refine_ls_extinction_method none
_refine_ls_goodness_of_fit_ref 0.979
_refine_ls_hydrogen_treatment constr
_refine_ls_matrix_type full
_refine_ls_number_parameters 1171
_refine_ls_number_reflns 24155
_refine_ls_number_restraints 0
_refine_ls_restrained_S_all 0.979
_refine_ls_R_factor_all 0.0990
_refine_ls_R_factor_gt 0.0532
_refine_ls_shift/su_max 0.180
_refine_ls_shift/su_mean 0.009
_refine_ls_structure_factor_coef Fsqd
_refine_ls_weighting_details 'calc w=1/[\s^2^(Fo^2^)+(0.0259P)^2^+0.0000P] where P=(Fo^2^+2Fc^2^)/3'
_refine_ls_weighting_scheme calc
_refine_ls_wR_factor_gt 0.0854
_refine_ls_wR_factor_ref 0.1009
_reflns_number_gt 15303
_reflns_number_total 24155
_reflns_threshold_expression >2sigma(I)
_cod_data_source_file ic9025848_si_001_2.cif
_cod_data_source_block Rh2Ge3O6C54H40
_cod_depositor_comments
;
The following automatic conversions were performed:

'_symmetry_cell_setting' value 'Triclinic' changed to 'triclinic'
according to the built-in table from CIF Core dictionary named
'cif_core.dic' version 2.4.1 from 2010-06-29.

Automatic conversion script
Id: cif_fix_values 1646 2011-03-28 12:23:43Z adriana 

The following automatic conversions were performed:

'_refine_ls_hydrogen_treatment' value 'constr.' was replaced with the
value 'constr' as specified in the replacement file
'src/cod-tools/trunk/data/replacement-values/replacement_values.lst'.

Automatic conversion script
Id: cif_fix_values 5376 2017-05-30 11:51:03Z andrius 
;
_cod_database_code 4315203

loop_
_symmetry_equiv_pos_as_xyz
'x, y, z'
'-x, -y, -z'

loop_
_atom_site_label
_atom_site_type_symbol
_atom_site_fract_x
_atom_site_fract_y
_atom_site_fract_z
_atom_site_U_iso_or_equiv
_atom_site_adp_type
_atom_site_occupancy
_atom_site_symmetry_multiplicity
_atom_site_calc_flag
_atom_site_refinement_flags
_atom_site_disorder_assembly
_atom_site_disorder_group
Rh1 Rh 0.23139(3) 1.03994(2) 0.80669(2) 0.02459(9) Uani 1 1 d . . .
Rh2 Rh 0.14698(3) 1.03506(2) 0.69999(2) 0.02427(9) Uani 1 1 d . . .
Rh3 Rh 0.23361(3) 0.45670(2) 0.20510(2) 0.02599(10) Uani 1 1 d . . .
Rh4 Rh 0.34248(3) 0.46234(2) 0.298094(19) 0.02411(9) Uani 1 1 d . . .
Ge1 Ge 0.34818(4) 1.02943(3) 0.88173(3) 0.02479(12) Uani 1 1 d . . .
Ge2 Ge 0.08358(4) 1.01610(3) 0.61075(3) 0.02329(12) Uani 1 1 d . . .
Ge3 Ge 0.31107(4) 0.94693(3) 0.74398(3) 0.02412(12) Uani 1 1 d . . .
Ge4 Ge 0.13307(4) 0.48087(3) 0.11334(3) 0.02583(12) Uani 1 1 d . . .
Ge5 Ge 0.42056(4) 0.46950(3) 0.38596(3) 0.02418(12) Uani 1 1 d . . .
Ge6 Ge 0.20029(4) 0.57198(3) 0.23740(3) 0.02412(12) Uani 1 1 d . . .
O11 O 0.0398(3) 1.1626(2) 0.8459(2) 0.0528(12) Uani 1 1 d . . .
O12 O 0.1805(3) 0.8936(2) 0.92851(19) 0.0442(10) Uani 1 1 d . . .
O13 O 0.3157(3) 1.1746(2) 0.69251(19) 0.0398(10) Uani 1 1 d . . .
O21 O -0.0394(3) 1.1801(3) 0.7003(2) 0.0674(14) Uani 1 1 d . . .
O22 O 0.0603(3) 0.9026(2) 0.81616(18) 0.0390(9) Uani 1 1 d . . .
O23 O 0.2785(3) 1.1212(2) 0.57073(19) 0.0439(10) Uani 1 1 d . . .
O81 O 0.0433(3) 0.4398(2) 0.31142(19) 0.0425(10) Uani 1 1 d . . .
O82 O 0.3298(4) 0.2763(3) 0.2366(2) 0.0622(13) Uani 1 1 d . . .
O83 O 0.3968(3) 0.5128(3) 0.0837(2) 0.0522(12) Uani 1 1 d . . .
O91 O 0.1831(3) 0.4081(2) 0.42355(19) 0.0463(11) Uani 1 1 d . . .
O92 O 0.4996(3) 0.3024(2) 0.3022(2) 0.0569(12) Uani 1 1 d . . .
O93 O 0.4618(3) 0.5786(2) 0.19309(19) 0.0441(10) Uani 1 1 d . . .
C11 C 0.1083(4) 1.1192(3) 0.8304(3) 0.0350(13) Uani 1 1 d . . .
C12 C 0.2015(4) 0.9472(3) 0.8832(3) 0.0340(13) Uani 1 1 d . . .
C13 C 0.2887(4) 1.1218(3) 0.7342(3) 0.0304(12) Uani 1 1 d . . .
C21 C 0.0288(4) 1.1277(3) 0.7011(3) 0.0353(13) Uani 1 1 d . . .
C22 C 0.0923(4) 0.9521(3) 0.7713(3) 0.0305(12) Uani 1 1 d . . .
C23 C 0.2293(4) 1.0884(3) 0.6194(3) 0.0309(12) Uani 1 1 d . . .
C31 C 0.4338(4) 0.9499(3) 0.6754(2) 0.0274(11) Uani 1 1 d . . .
C32 C 0.4792(4) 1.0114(3) 0.6445(3) 0.0321(12) Uani 1 1 d . . .
H32 H 0.4532 1.0546 0.6600 0.039 Uiso 1 1 calc R . .
C33 C 0.5615(4) 1.0116(3) 0.5913(3) 0.0380(14) Uani 1 1 d . . .
H33 H 0.5916 1.0543 0.5712 0.046 Uiso 1 1 calc R . .
C34 C 0.5995(4) 0.9496(4) 0.5677(3) 0.0429(15) Uani 1 1 d . . .
H34 H 0.6552 0.9498 0.5309 0.051 Uiso 1 1 calc R . .
C35 C 0.5565(4) 0.8880(4) 0.5980(3) 0.0494(16) Uani 1 1 d . . .
H35 H 0.5829 0.8449 0.5821 0.059 Uiso 1 1 calc R . .
C36 C 0.4754(4) 0.8874(3) 0.6510(3) 0.0386(14) Uani 1 1 d . . .
H36 H 0.4471 0.8437 0.6715 0.046 Uiso 1 1 calc R . .
C37 C 0.3256(4) 0.8320(3) 0.7982(3) 0.0285(12) Uani 1 1 d . . .
C38 C 0.3838(4) 0.7891(3) 0.8535(3) 0.0424(15) Uani 1 1 d . . .
H38 H 0.4153 0.8160 0.8660 0.051 Uiso 1 1 calc R . .
C39 C 0.3974(5) 0.7077(3) 0.8911(3) 0.0494(16) Uani 1 1 d . . .
H39 H 0.4382 0.6796 0.9285 0.059 Uiso 1 1 calc R . .
C40 C 0.3518(5) 0.6676(3) 0.8741(3) 0.0491(17) Uani 1 1 d . . .
H40 H 0.3599 0.6121 0.9004 0.059 Uiso 1 1 calc R . .
C41 C 0.2944(4) 0.7086(3) 0.8189(3) 0.0446(15) Uani 1 1 d . . .
H41 H 0.2636 0.6812 0.8064 0.053 Uiso 1 1 calc R . .
C42 C 0.2814(4) 0.7903(3) 0.7813(3) 0.0357(13) Uani 1 1 d . . .
H42 H 0.2415 0.8181 0.7433 0.043 Uiso 1 1 calc R . .
C43 C 0.2747(4) 1.0345(3) 0.9735(2) 0.0263(11) Uani 1 1 d . . .
C44 C 0.1745(4) 1.0324(3) 0.9981(3) 0.0336(13) Uani 1 1 d . . .
H44 H 0.1382 1.0268 0.9697 0.040 Uiso 1 1 calc R . .
C45 C 0.1264(4) 1.0382(3) 1.0626(3) 0.0390(14) Uani 1 1 d . . .
H45 H 0.0578 1.0371 1.0780 0.047 Uiso 1 1 calc R . .
C46 C 0.1781(4) 1.0455(4) 1.1045(3) 0.0440(15) Uani 1 1 d . . .
H46 H 0.1458 1.0484 1.1493 0.053 Uiso 1 1 calc R . .
C47 C 0.2764(4) 1.0487(4) 1.0815(3) 0.0443(15) Uani 1 1 d . . .
H47 H 0.3120 1.0544 1.1101 0.053 Uiso 1 1 calc R . .
C48 C 0.3240(4) 1.0436(3) 1.0163(3) 0.0363(13) Uani 1 1 d . . .
H48 H 0.3919 1.0464 1.0008 0.044 Uiso 1 1 calc R . .
C49 C 0.4114(4) 1.1173(3) 0.8408(2) 0.0292(12) Uani 1 1 d . . .
C50 C 0.3545(5) 1.1932(3) 0.8406(3) 0.0473(16) Uani 1 1 d . . .
H50 H 0.2838 1.2032 0.8565 0.057 Uiso 1 1 calc R . .
C51 C 0.3990(6) 1.2532(4) 0.8177(3) 0.061(2) Uani 1 1 d . . .
H51 H 0.3589 1.3039 0.8187 0.073 Uiso 1 1 calc R . .
C52 C 0.4985(6) 1.2416(4) 0.7939(3) 0.060(2) Uani 1 1 d . . .
H52 H 0.5283 1.2838 0.7786 0.072 Uiso 1 1 calc R . .
C53 C 0.5566(5) 1.1691(4) 0.7919(4) 0.067(2) Uani 1 1 d . . .
H53 H 0.6266 1.1612 0.7741 0.080 Uiso 1 1 calc R . .
C54 C 0.5129(4) 1.1066(4) 0.8160(3) 0.0458(15) Uani 1 1 d . . .
H54 H 0.5541 1.0560 0.8153 0.055 Uiso 1 1 calc R . .
C55 C 0.4633(4) 0.9321(3) 0.8987(3) 0.0268(11) Uani 1 1 d . . .
C56 C 0.4857(4) 0.8793(3) 0.9667(3) 0.0392(14) Uani 1 1 d . . .
H56 H 0.4448 0.8893 1.0072 0.047 Uiso 1 1 calc R . .
C57 C 0.5684(5) 0.8118(4) 0.9753(4) 0.0606(19) Uani 1 1 d . . .
H57 H 0.5824 0.7755 1.0221 0.073 Uiso 1 1 calc R . .
C58 C 0.6296(5) 0.7962(4) 0.9189(4) 0.066(2) Uani 1 1 d . . .
H58 H 0.6866 0.7504 0.9259 0.080 Uiso 1 1 calc R . .
C59 C 0.6077(4) 0.8481(4) 0.8510(4) 0.0488(17) Uani 1 1 d . . .
H59 H 0.6496 0.8377 0.8110 0.059 Uiso 1 1 calc R . .
C60 C 0.5255(4) 0.9148(3) 0.8413(3) 0.0353(13) Uani 1 1 d . . .
H60 H 0.5110 0.9497 0.7943 0.042 Uiso 1 1 calc R . .
C61 C 0.1597(4) 0.9161(3) 0.5976(2) 0.0253(11) Uani 1 1 d . . .
C62 C 0.2647(4) 0.8957(3) 0.5841(3) 0.0345(13) Uani 1 1 d . . .
H62 H 0.2992 0.9297 0.5834 0.041 Uiso 1 1 calc R . .
C63 C 0.3201(4) 0.8270(3) 0.5718(3) 0.0431(15) Uani 1 1 d . . .
H63 H 0.3919 0.8145 0.5623 0.052 Uiso 1 1 calc R . .
C64 C 0.2717(5) 0.7766(3) 0.5731(3) 0.0460(16) Uani 1 1 d . . .
H64 H 0.3097 0.7295 0.5643 0.055 Uiso 1 1 calc R . .
C65 C 0.1682(5) 0.7952(3) 0.5872(3) 0.0409(14) Uani 1 1 d . . .
H65 H 0.1345 0.7604 0.5884 0.049 Uiso 1 1 calc R . .
C66 C 0.1121(4) 0.8641(3) 0.5996(3) 0.0347(13) Uani 1 1 d . . .
H66 H 0.0404 0.8758 0.6096 0.042 Uiso 1 1 calc R . .
C67 C -0.0604(4) 1.0209(3) 0.6394(2) 0.0260(11) Uani 1 1 d . . .
C68 C -0.0934(4) 0.9602(3) 0.6976(2) 0.0325(13) Uani 1 1 d . . .
H68 H -0.0445 0.9146 0.7236 0.039 Uiso 1 1 calc R . .
C69 C -0.1948(4) 0.9641(4) 0.7189(3) 0.0407(15) Uani 1 1 d . . .
H69 H -0.2156 0.9219 0.7588 0.049 Uiso 1 1 calc R . .
C70 C -0.2655(4) 1.0302(4) 0.6813(3) 0.0489(17) Uani 1 1 d . . .
H70 H -0.3356 1.0341 0.6959 0.059 Uiso 1 1 calc R . .
C71 C -0.2358(4) 1.0901(4) 0.6233(3) 0.0465(16) Uani 1 1 d . . .
H71 H -0.2852 1.1352 0.5974 0.056 Uiso 1 1 calc R . .
C72 C -0.1342(4) 1.0857(3) 0.6020(3) 0.0362(13) Uani 1 1 d . . .
H72 H -0.1144 1.1276 0.5612 0.043 Uiso 1 1 calc R . .
C73 C 0.0937(4) 1.1043(3) 0.5176(2) 0.0245(11) Uani 1 1 d . . .
C74 C 0.1371(4) 1.0890(3) 0.4558(3) 0.0288(12) Uani 1 1 d . . .
H74 H 0.1611 1.0356 0.4582 0.035 Uiso 1 1 calc R . .
C75 C 0.1452(4) 1.1515(4) 0.3910(3) 0.0406(14) Uani 1 1 d . . .
H75 H 0.1743 1.1403 0.3493 0.049 Uiso 1 1 calc R . .
C76 C 0.1124(4) 1.2290(4) 0.3855(3) 0.0424(15) Uani 1 1 d . . .
H76 H 0.1190 1.2711 0.3405 0.051 Uiso 1 1 calc R . .
C77 C 0.0695(4) 1.2453(3) 0.4459(3) 0.0427(15) Uani 1 1 d . . .
H77 H 0.0458 1.2990 0.4428 0.051 Uiso 1 1 calc R . .
C78 C 0.0611(4) 1.1835(3) 0.5111(3) 0.0334(13) Uani 1 1 d . . .
H78 H 0.0323 1.1955 0.5525 0.040 Uiso 1 1 calc R . .
C81 C 0.1126(4) 0.4473(3) 0.2704(3) 0.0321(12) Uani 1 1 d . . .
C82 C 0.2965(4) 0.3424(4) 0.2241(3) 0.0379(14) Uani 1 1 d . . .
C83 C 0.3326(4) 0.4946(3) 0.1276(3) 0.0368(14) Uani 1 1 d . . .
C91 C 0.2428(4) 0.4290(3) 0.3770(3) 0.0331(13) Uani 1 1 d . . .
C92 C 0.4398(4) 0.3597(3) 0.3012(3) 0.0343(13) Uani 1 1 d . . .
C93 C 0.4174(4) 0.5344(3) 0.2321(3) 0.0308(12) Uani 1 1 d . . .
C94 C 0.2267(4) 0.6739(3) 0.1726(2) 0.0270(11) Uani 1 1 d . . .
C95 C 0.2769(4) 0.6912(3) 0.1039(3) 0.0407(14) Uani 1 1 d . . .
H95 H 0.2970 0.6526 0.0831 0.049 Uiso 1 1 calc R . .
C96 C 0.2983(5) 0.7637(4) 0.0650(3) 0.0501(17) Uani 1 1 d . . .
H96 H 0.3330 0.7747 0.0180 0.060 Uiso 1 1 calc R . .
C97 C 0.2689(4) 0.8202(4) 0.0950(3) 0.0517(17) Uani 1 1 d . . .
H97 H 0.2837 0.8700 0.0686 0.062 Uiso 1 1 calc R . .
C98 C 0.2189(5) 0.8043(3) 0.1624(3) 0.0524(17) Uani 1 1 d . . .
H98 H 0.1987 0.8432 0.1829 0.063 Uiso 1 1 calc R . .
C99 C 0.1973(4) 0.7320(3) 0.2010(3) 0.0370(14) Uani 1 1 d . . .
H99 H 0.1617 0.7217 0.2478 0.044 Uiso 1 1 calc R . .
C100 C 0.0713(4) 0.6039(3) 0.2934(3) 0.0293(12) Uani 1 1 d . . .
C101 C -0.0176(4) 0.6368(3) 0.2625(3) 0.0364(13) Uani 1 1 d . . .
H101 H -0.0140 0.6424 0.2149 0.044 Uiso 1 1 calc R . .
C102 C -0.1109(4) 0.6617(3) 0.2989(3) 0.0486(16) Uani 1 1 d . . .
H102 H -0.1706 0.6832 0.2768 0.058 Uiso 1 1 calc R . .
C103 C -0.1167(5) 0.6550(4) 0.3677(4) 0.0589(19) Uani 1 1 d . . .
H103 H -0.1805 0.6719 0.3932 0.071 Uiso 1 1 calc R . .
C104 C -0.0302(5) 0.6241(4) 0.3991(3) 0.0544(18) Uani 1 1 d . . .
H104 H -0.0343 0.6199 0.4463 0.065 Uiso 1 1 calc R . .
C105 C 0.0632(4) 0.5990(3) 0.3624(3) 0.0387(14) Uani 1 1 d . . .
H105 H 0.1226 0.5781 0.3846 0.046 Uiso 1 1 calc R . .
C106 C 0.0702(4) 0.3946(3) 0.1431(3) 0.0270(11) Uani 1 1 d . . .
C107 C 0.0038(4) 0.3724(3) 0.2049(3) 0.0394(14) Uani 1 1 d . . .
H107 H -0.0152 0.4011 0.2352 0.047 Uiso 1 1 calc R . .
C108 C -0.0358(4) 0.3094(4) 0.2238(3) 0.0439(15) Uani 1 1 d . . .
H108 H -0.0807 0.2955 0.2668 0.053 Uiso 1 1 calc R . .
C109 C -0.0109(5) 0.2672(3) 0.1816(3) 0.0464(16) Uani 1 1 d . . .
H109 H -0.0381 0.2240 0.1949 0.056 Uiso 1 1 calc R . .
C110 C 0.0542(5) 0.2881(3) 0.1191(3) 0.0475(16) Uani 1 1 d . . .
H110 H 0.0709 0.2598 0.0887 0.057 Uiso 1 1 calc R . .
C111 C 0.0951(4) 0.3497(3) 0.1007(3) 0.0389(14) Uani 1 1 d . . .
H111 H 0.1413 0.3622 0.0583 0.047 Uiso 1 1 calc R . .
C112 C 0.2164(4) 0.4801(3) 0.0232(3) 0.0280(12) Uani 1 1 d . . .
C113 C 0.3106(4) 0.4253(3) 0.0191(3) 0.0351(13) Uani 1 1 d . . .
H113 H 0.3406 0.3905 0.0614 0.042 Uiso 1 1 calc R . .
C114 C 0.3621(4) 0.4203(3) -0.0459(3) 0.0371(13) Uani 1 1 d . . .
H114 H 0.4272 0.3833 -0.0479 0.045 Uiso 1 1 calc R . .
C115 C 0.3181(4) 0.4690(3) -0.1069(3) 0.0390(14) Uani 1 1 d . . .
H115 H 0.3515 0.4641 -0.1509 0.047 Uiso 1 1 calc R . .
C116 C 0.2264(4) 0.5245(3) -0.1045(3) 0.0368(13) Uani 1 1 d . . .
H116 H 0.1973 0.5594 -0.1471 0.044 Uiso 1 1 calc R . .
C117 C 0.1761(4) 0.5298(3) -0.0402(3) 0.0300(12) Uani 1 1 d . . .
H117 H 0.1123 0.5684 -0.0393 0.036 Uiso 1 1 calc R . .
C118 C 0.0311(4) 0.5843(3) 0.0912(3) 0.0299(12) Uani 1 1 d . . .
C119 C -0.0713(4) 0.5926(3) 0.0989(3) 0.0363(13) Uani 1 1 d . . .
H119 H -0.0939 0.5463 0.1169 0.044 Uiso 1 1 calc R . .
C120 C -0.1418(5) 0.6680(4) 0.0807(3) 0.0556(18) Uani 1 1 d . . .
H120 H -0.2120 0.6727 0.0872 0.067 Uiso 1 1 calc R . .
C121 C -0.1088(5) 0.7359(4) 0.0530(3) 0.0539(18) Uani 1 1 d . . .
H121 H -0.1562 0.7874 0.0401 0.065 Uiso 1 1 calc R . .
C122 C -0.0077(5) 0.7284(4) 0.0442(3) 0.0506(17) Uani 1 1 d . . .
H122 H 0.0152 0.7747 0.0252 0.061 Uiso 1 1 calc R . .
C123 C 0.0611(4) 0.6537(3) 0.0629(3) 0.0409(14) Uani 1 1 d . . .
H123 H 0.1311 0.6495 0.0562 0.049 Uiso 1 1 calc R . .
C124 C 0.3310(4) 0.5535(3) 0.4187(3) 0.0268(11) Uani 1 1 d . . .
C125 C 0.3054(4) 0.6322(3) 0.3714(3) 0.0353(13) Uani 1 1 d . . .
H125 H 0.3340 0.6452 0.3228 0.042 Uiso 1 1 calc R . .
C126 C 0.2393(4) 0.6923(3) 0.3932(3) 0.0439(15) Uani 1 1 d . . .
H126 H 0.2224 0.7458 0.3598 0.053 Uiso 1 1 calc R . .
C127 C 0.1982(5) 0.6744(4) 0.4631(4) 0.0555(18) Uani 1 1 d . . .
H127 H 0.1542 0.7160 0.4783 0.067 Uiso 1 1 calc R . .
C128 C 0.2200(5) 0.5967(4) 0.5116(3) 0.0566(19) Uani 1 1 d . . .
H128 H 0.1895 0.5842 0.5598 0.068 Uiso 1 1 calc R . .
C129 C 0.2869(4) 0.5370(4) 0.4894(3) 0.0429(15) Uani 1 1 d . . .
H129 H 0.3031 0.4836 0.5230 0.051 Uiso 1 1 calc R . .
C130 C 0.5526(4) 0.4911(3) 0.3466(2) 0.0275(12) Uani 1 1 d . . .
C131 C 0.5730(4) 0.5553(3) 0.3474(3) 0.0385(14) Uani 1 1 d . . .
H131 H 0.5204 0.5922 0.3646 0.046 Uiso 1 1 calc R . .
C132 C 0.6688(5) 0.5663(4) 0.3236(3) 0.0456(15) Uani 1 1 d . . .
H132 H 0.6810 0.6103 0.3253 0.055 Uiso 1 1 calc R . .
C133 C 0.7458(5) 0.5155(4) 0.2977(3) 0.0491(17) Uani 1 1 d . . .
H133 H 0.8108 0.5243 0.2804 0.059 Uiso 1 1 calc R . .
C134 C 0.7275(4) 0.4505(4) 0.2968(3) 0.0498(17) Uani 1 1 d . . .
H134 H 0.7808 0.4141 0.2795 0.060 Uiso 1 1 calc R . .
C135 C 0.6329(4) 0.4383(3) 0.3209(3) 0.0374(14) Uani 1 1 d . . .
H135 H 0.6219 0.3934 0.3200 0.045 Uiso 1 1 calc R . .
C136 C 0.4507(4) 0.3677(3) 0.4678(2) 0.0259(11) Uani 1 1 d . . .
C137 C 0.5101(4) 0.3608(3) 0.5132(3) 0.0312(12) Uani 1 1 d . . .
H137 H 0.5352 0.4039 0.5036 0.037 Uiso 1 1 calc R . .
C138 C 0.5336(4) 0.2910(3) 0.5732(3) 0.0324(12) Uani 1 1 d . . .
H138 H 0.5736 0.2874 0.6045 0.039 Uiso 1 1 calc R . .
C139 C 0.4991(4) 0.2274(3) 0.5875(3) 0.0331(13) Uani 1 1 d . . .
H139 H 0.5152 0.1798 0.6284 0.040 Uiso 1 1 calc R . .
C140 C 0.4411(4) 0.2336(3) 0.5417(3) 0.0334(13) Uani 1 1 d . . .
H140 H 0.4178 0.1898 0.5506 0.040 Uiso 1 1 calc R . .
C141 C 0.4166(4) 0.3034(3) 0.4828(3) 0.0277(12) Uani 1 1 d . . .
H141 H 0.3755 0.3071 0.4521 0.033 Uiso 1 1 calc R . .

loop_
_atom_site_aniso_label
_atom_site_aniso_U_11
_atom_site_aniso_U_22
_atom_site_aniso_U_33
_atom_site_aniso_U_23
_atom_site_aniso_U_13
_atom_site_aniso_U_12
Rh1 0.0251(2) 0.0272(2) 0.0240(2) -0.01206(17) -0.00459(16) -0.00621(18)
Rh2 0.0227(2) 0.0271(2) 0.0252(2) -0.01276(18) -0.00515(16) -0.00445(17)
Rh3 0.0276(2) 0.0257(2) 0.0282(2) -0.01279(18) -0.00642(17) -0.00627(18)
Rh4 0.0250(2) 0.0241(2) 0.0240(2) -0.00966(17) -0.00503(16) -0.00582(17)
Ge1 0.0241(3) 0.0267(3) 0.0252(3) -0.0111(2) -0.0050(2) -0.0062(2)
Ge2 0.0223(3) 0.0241(3) 0.0241(3) -0.0105(2) -0.0051(2) -0.0041(2)
Ge3 0.0225(3) 0.0225(3) 0.0273(3) -0.0104(2) -0.0032(2) -0.0052(2)
Ge4 0.0263(3) 0.0248(3) 0.0282(3) -0.0114(2) -0.0068(2) -0.0053(2)
Ge5 0.0271(3) 0.0224(3) 0.0245(3) -0.0095(2) -0.0053(2) -0.0066(2)
Ge6 0.0242(3) 0.0221(3) 0.0259(3) -0.0092(2) -0.0032(2) -0.0062(2)
O11 0.042(3) 0.057(3) 0.060(3) -0.039(2) -0.007(2) 0.006(2)
O12 0.064(3) 0.043(3) 0.030(2) -0.0071(19) -0.0059(19) -0.029(2)
O13 0.048(3) 0.033(2) 0.034(2) -0.0099(18) -0.0015(18) -0.013(2)
O21 0.061(3) 0.068(3) 0.066(3) -0.044(3) -0.025(2) 0.025(3)
O22 0.036(2) 0.044(3) 0.036(2) -0.0096(19) -0.0027(17) -0.019(2)
O23 0.044(3) 0.057(3) 0.033(2) -0.008(2) -0.0087(18) -0.027(2)
O81 0.049(3) 0.044(3) 0.041(2) -0.019(2) 0.006(2) -0.026(2)
O82 0.086(4) 0.034(3) 0.071(3) -0.028(2) -0.029(3) 0.003(2)
O83 0.052(3) 0.073(3) 0.045(2) -0.031(2) 0.011(2) -0.035(3)
O91 0.040(2) 0.055(3) 0.035(2) -0.004(2) -0.0031(18) -0.020(2)
O92 0.049(3) 0.042(3) 0.080(3) -0.035(2) -0.017(2) 0.007(2)
O93 0.035(2) 0.049(3) 0.034(2) 0.0027(19) -0.0075(17) -0.019(2)
C11 0.036(3) 0.043(4) 0.029(3) -0.020(3) -0.007(2) -0.006(3)
C12 0.036(3) 0.045(4) 0.029(3) -0.022(3) -0.007(2) -0.008(3)
C13 0.029(3) 0.032(3) 0.033(3) -0.021(3) -0.007(2) 0.000(2)
C21 0.036(3) 0.041(4) 0.035(3) -0.023(3) -0.007(2) -0.004(3)
C22 0.027(3) 0.042(3) 0.026(3) -0.015(3) -0.006(2) -0.009(3)
C23 0.032(3) 0.029(3) 0.036(3) -0.013(3) -0.015(2) -0.006(2)
C31 0.025(3) 0.027(3) 0.027(3) -0.009(2) -0.002(2) -0.006(2)
C32 0.034(3) 0.025(3) 0.036(3) -0.013(2) 0.001(2) -0.009(2)
C33 0.032(3) 0.039(4) 0.046(3) -0.015(3) -0.002(3) -0.016(3)
C34 0.032(3) 0.051(4) 0.043(3) -0.022(3) 0.004(3) -0.010(3)
C35 0.037(4) 0.049(4) 0.070(4) -0.042(4) 0.006(3) -0.006(3)
C36 0.026(3) 0.035(3) 0.055(4) -0.024(3) 0.004(3) -0.006(3)
C37 0.024(3) 0.030(3) 0.035(3) -0.016(2) -0.001(2) -0.009(2)
C38 0.048(4) 0.034(4) 0.050(4) -0.008(3) -0.021(3) -0.017(3)
C39 0.054(4) 0.030(4) 0.059(4) -0.002(3) -0.027(3) -0.012(3)
C40 0.060(4) 0.019(3) 0.057(4) 0.004(3) -0.019(3) -0.014(3)
C41 0.052(4) 0.029(3) 0.056(4) -0.011(3) -0.007(3) -0.020(3)
C42 0.041(3) 0.033(3) 0.032(3) -0.011(3) -0.014(2) -0.005(3)
C43 0.030(3) 0.021(3) 0.025(3) -0.007(2) -0.005(2) -0.005(2)
C44 0.036(3) 0.042(4) 0.031(3) -0.019(3) -0.005(2) -0.013(3)
C45 0.037(3) 0.047(4) 0.036(3) -0.020(3) 0.000(3) -0.015(3)
C46 0.039(4) 0.068(5) 0.032(3) -0.030(3) -0.003(3) -0.010(3)
C47 0.044(4) 0.062(4) 0.038(3) -0.030(3) -0.009(3) -0.011(3)
C48 0.033(3) 0.045(4) 0.032(3) -0.015(3) -0.005(2) -0.010(3)
C49 0.035(3) 0.028(3) 0.024(3) -0.005(2) -0.010(2) -0.009(2)
C50 0.050(4) 0.035(4) 0.046(4) -0.012(3) 0.008(3) -0.014(3)
C51 0.090(6) 0.030(4) 0.056(4) -0.018(3) 0.013(4) -0.025(4)
C52 0.095(6) 0.044(4) 0.051(4) -0.004(3) -0.008(4) -0.049(4)
C53 0.049(4) 0.056(5) 0.090(6) -0.012(4) -0.007(4) -0.031(4)
C54 0.034(4) 0.040(4) 0.065(4) -0.018(3) -0.006(3) -0.015(3)
C55 0.025(3) 0.021(3) 0.041(3) -0.012(2) -0.002(2) -0.015(2)
C56 0.030(3) 0.029(3) 0.049(4) -0.009(3) 0.000(3) -0.008(3)
C57 0.047(4) 0.039(4) 0.074(5) 0.001(4) -0.017(4) -0.010(3)
C58 0.037(4) 0.028(4) 0.116(7) -0.023(4) 0.000(4) -0.002(3)
C59 0.030(3) 0.049(4) 0.093(5) -0.055(4) 0.007(3) -0.015(3)
C60 0.035(3) 0.035(3) 0.047(3) -0.026(3) -0.005(3) -0.011(3)
C61 0.031(3) 0.023(3) 0.019(2) -0.007(2) -0.004(2) -0.007(2)
C62 0.030(3) 0.032(3) 0.034(3) -0.012(3) 0.000(2) -0.005(3)
C63 0.039(4) 0.037(4) 0.035(3) -0.017(3) 0.002(3) 0.009(3)
C64 0.065(5) 0.026(3) 0.036(3) -0.018(3) -0.009(3) 0.007(3)
C65 0.060(4) 0.031(3) 0.038(3) -0.017(3) -0.012(3) -0.010(3)
C66 0.032(3) 0.041(4) 0.030(3) -0.014(3) -0.005(2) -0.008(3)
C67 0.029(3) 0.030(3) 0.025(3) -0.016(2) -0.003(2) -0.008(2)
C68 0.035(3) 0.041(3) 0.026(3) -0.010(2) -0.012(2) -0.014(3)
C69 0.040(4) 0.066(4) 0.029(3) -0.021(3) 0.003(3) -0.031(3)
C70 0.027(3) 0.075(5) 0.060(4) -0.042(4) 0.007(3) -0.019(3)
C71 0.021(3) 0.051(4) 0.062(4) -0.023(3) -0.010(3) 0.001(3)
C72 0.027(3) 0.033(3) 0.044(3) -0.013(3) -0.007(2) -0.004(3)
C73 0.022(3) 0.024(3) 0.029(3) -0.008(2) -0.009(2) -0.006(2)
C74 0.026(3) 0.031(3) 0.033(3) -0.011(2) -0.008(2) -0.009(2)
C75 0.050(4) 0.049(4) 0.029(3) -0.017(3) -0.002(3) -0.020(3)
C76 0.049(4) 0.044(4) 0.034(3) -0.007(3) -0.008(3) -0.021(3)
C77 0.047(4) 0.029(3) 0.047(4) -0.009(3) -0.005(3) -0.012(3)
C78 0.039(3) 0.025(3) 0.033(3) -0.012(2) -0.006(2) -0.004(3)
C81 0.039(3) 0.026(3) 0.039(3) -0.011(3) -0.015(3) -0.012(3)
C82 0.045(4) 0.039(4) 0.040(3) -0.018(3) -0.018(3) -0.010(3)
C83 0.049(4) 0.036(3) 0.038(3) -0.023(3) -0.013(3) -0.010(3)
C91 0.037(3) 0.029(3) 0.031(3) -0.005(2) -0.015(2) -0.008(3)
C92 0.036(3) 0.036(3) 0.037(3) -0.018(3) -0.013(2) -0.006(3)
C93 0.032(3) 0.038(3) 0.026(3) -0.017(3) -0.008(2) -0.006(3)
C94 0.027(3) 0.022(3) 0.028(3) -0.008(2) -0.007(2) -0.003(2)
C95 0.041(4) 0.039(4) 0.036(3) -0.006(3) -0.007(3) -0.014(3)
C96 0.051(4) 0.044(4) 0.039(3) 0.001(3) -0.001(3) -0.021(3)
C97 0.041(4) 0.029(3) 0.065(4) 0.006(3) -0.007(3) -0.017(3)
C98 0.046(4) 0.031(4) 0.076(5) -0.019(3) -0.002(3) -0.012(3)
C99 0.030(3) 0.028(3) 0.044(3) -0.010(3) 0.000(2) -0.007(3)
C100 0.029(3) 0.020(3) 0.039(3) -0.011(2) -0.006(2) -0.007(2)
C101 0.033(3) 0.032(3) 0.040(3) -0.013(3) 0.000(3) -0.010(3)
C102 0.025(3) 0.044(4) 0.067(4) -0.019(3) -0.001(3) -0.006(3)
C103 0.036(4) 0.053(5) 0.074(5) -0.030(4) 0.015(3) -0.007(3)
C104 0.051(4) 0.066(5) 0.044(4) -0.031(3) 0.012(3) -0.014(4)
C105 0.033(3) 0.043(4) 0.040(3) -0.021(3) 0.000(3) -0.007(3)
C106 0.028(3) 0.023(3) 0.031(3) -0.008(2) -0.014(2) -0.003(2)
C107 0.042(4) 0.042(4) 0.039(3) -0.016(3) -0.007(3) -0.016(3)
C108 0.038(4) 0.050(4) 0.045(3) -0.006(3) -0.010(3) -0.025(3)
C109 0.054(4) 0.031(3) 0.062(4) -0.011(3) -0.027(3) -0.016(3)
C110 0.059(4) 0.037(4) 0.061(4) -0.026(3) -0.011(3) -0.018(3)
C111 0.036(3) 0.035(3) 0.045(3) -0.014(3) -0.007(3) -0.009(3)
C112 0.031(3) 0.026(3) 0.030(3) -0.010(2) -0.008(2) -0.010(2)
C113 0.039(3) 0.032(3) 0.034(3) -0.011(3) -0.011(2) -0.007(3)
C114 0.029(3) 0.043(4) 0.039(3) -0.019(3) -0.006(2) -0.004(3)
C115 0.041(4) 0.052(4) 0.031(3) -0.019(3) 0.001(3) -0.021(3)
C116 0.039(3) 0.042(4) 0.030(3) -0.008(3) -0.005(2) -0.019(3)
C117 0.026(3) 0.032(3) 0.034(3) -0.011(2) -0.003(2) -0.013(2)
C118 0.036(3) 0.025(3) 0.034(3) -0.014(2) -0.010(2) -0.007(2)
C119 0.036(3) 0.035(3) 0.038(3) -0.016(3) -0.004(3) -0.008(3)
C120 0.028(3) 0.056(5) 0.068(4) -0.029(4) -0.007(3) 0.011(3)
C121 0.057(5) 0.033(4) 0.050(4) -0.017(3) -0.003(3) 0.010(3)
C122 0.071(5) 0.030(4) 0.045(4) -0.013(3) -0.012(3) -0.006(3)
C123 0.044(4) 0.032(3) 0.051(4) -0.018(3) -0.022(3) -0.002(3)
C124 0.034(3) 0.021(3) 0.031(3) -0.012(2) -0.008(2) -0.010(2)
C125 0.032(3) 0.033(3) 0.046(3) -0.019(3) -0.011(3) -0.006(3)
C126 0.041(4) 0.033(3) 0.062(4) -0.023(3) -0.023(3) 0.002(3)
C127 0.053(4) 0.057(5) 0.072(5) -0.050(4) -0.027(4) 0.013(3)
C128 0.056(4) 0.063(5) 0.038(3) -0.030(3) -0.008(3) 0.010(4)
C129 0.049(4) 0.042(4) 0.034(3) -0.020(3) -0.010(3) 0.003(3)
C130 0.029(3) 0.030(3) 0.019(2) -0.002(2) -0.005(2) -0.012(2)
C131 0.036(3) 0.044(4) 0.042(3) -0.017(3) -0.006(3) -0.018(3)
C132 0.044(4) 0.049(4) 0.048(4) -0.008(3) -0.017(3) -0.024(3)
C133 0.034(4) 0.070(5) 0.037(3) -0.005(3) -0.003(3) -0.029(4)
C134 0.034(4) 0.069(5) 0.037(3) -0.016(3) -0.004(3) -0.009(3)
C135 0.039(3) 0.043(4) 0.027(3) -0.012(3) 0.000(2) -0.012(3)
C136 0.029(3) 0.029(3) 0.023(2) -0.012(2) -0.001(2) -0.011(2)
C137 0.038(3) 0.023(3) 0.035(3) -0.008(2) -0.011(2) -0.011(2)
C138 0.034(3) 0.032(3) 0.030(3) -0.007(2) -0.015(2) -0.006(3)
C139 0.039(3) 0.023(3) 0.028(3) -0.003(2) -0.013(2) 0.000(2)
C140 0.039(3) 0.023(3) 0.035(3) -0.003(2) -0.011(2) -0.011(3)
C141 0.023(3) 0.028(3) 0.033(3) -0.009(2) -0.008(2) -0.008(2)

loop_
_atom_type_symbol
_atom_type_description
_atom_type_scat_dispersion_real
_atom_type_scat_dispersion_imag
_atom_type_scat_source
C C 0.0033 0.0016 'International Tables Vol C Tables 4.2.6.8 and 6.1.1.4'
H H 0.0000 0.0000 'International Tables Vol C Tables 4.2.6.8 and 6.1.1.4'
O O 0.0106 0.0060 'International Tables Vol C Tables 4.2.6.8 and 6.1.1.4'
Rh Rh -1.1178 0.9187 'International Tables Vol C Tables 4.2.6.8 and 6.1.1.4'
Ge Ge 0.1547 1.8001 'International Tables Vol C Tables 4.2.6.8 and 6.1.1.4'

loop_
_geom_angle_atom_site_label_1
_geom_angle_atom_site_label_2
_geom_angle_atom_site_label_3
_geom_angle
_geom_angle_site_symmetry_1
_geom_angle_site_symmetry_3
_geom_angle_publ_flag
C13 Rh1 C12 168.5(2) . . ?
C13 Rh1 C11 92.5(2) . . ?
C12 Rh1 C11 96.5(2) . . ?
C13 Rh1 Ge3 93.27(14) . . ?
C12 Rh1 Ge3 82.90(15) . . ?
C11 Rh1 Ge3 148.07(15) . . ?
C13 Rh1 Ge1 84.90(15) . . ?
C12 Rh1 Ge1 86.42(16) . . ?
C11 Rh1 Ge1 100.36(15) . . ?
Ge3 Rh1 Ge1 111.43(2) . . ?
C13 Rh1 Rh2 89.24(15) . . ?
C12 Rh1 Rh2 97.26(15) . . ?
C11 Rh1 Rh2 94.07(15) . . ?
Ge3 Rh1 Rh2 54.647(16) . . ?
Ge1 Rh1 Rh2 164.62(2) . . ?
C23 Rh2 C22 160.4(2) . . ?
C23 Rh2 C21 98.9(2) . . ?
C22 Rh2 C21 99.0(2) . . ?
C23 Rh2 Ge3 84.20(16) . . ?
C22 Rh2 Ge3 85.04(16) . . ?
C21 Rh2 Ge3 147.42(15) . . ?
C23 Rh2 Ge2 84.04(15) . . ?
C22 Rh2 Ge2 87.33(15) . . ?
C21 Rh2 Ge2 92.17(15) . . ?
Ge3 Rh2 Ge2 120.37(2) . . ?
C23 Rh2 Rh1 97.40(15) . . ?
C22 Rh2 Rh1 89.54(15) . . ?
C21 Rh2 Rh1 93.20(15) . . ?
Ge3 Rh2 Rh1 54.363(16) . . ?
Ge2 Rh2 Rh1 174.16(2) . . ?
C81 Rh3 C83 164.6(2) . . ?
C81 Rh3 C82 97.6(2) . . ?
C83 Rh3 C82 96.6(2) . . ?
C81 Rh3 Ge6 80.34(15) . . ?
C83 Rh3 Ge6 90.51(15) . . ?
C82 Rh3 Ge6 149.26(15) . . ?
C81 Rh3 Ge4 85.92(15) . . ?
C83 Rh3 Ge4 86.76(16) . . ?
C82 Rh3 Ge4 95.23(15) . . ?
Ge6 Rh3 Ge4 115.06(2) . . ?
C81 Rh3 Rh4 96.33(15) . . ?
C83 Rh3 Rh4 88.35(15) . . ?
C82 Rh3 Rh4 95.41(15) . . ?
Ge6 Rh3 Rh4 54.815(16) . . ?
Ge4 Rh3 Rh4 168.73(2) . . ?
C93 Rh4 C91 154.6(2) . . ?
C93 Rh4 C92 100.9(2) . . ?
C91 Rh4 C92 101.6(2) . . ?
C93 Rh4 Ge5 82.67(15) . . ?
C91 Rh4 Ge5 84.71(15) . . ?
C92 Rh4 Ge5 92.92(15) . . ?
C93 Rh4 Ge6 81.65(16) . . ?
C91 Rh4 Ge6 86.81(16) . . ?
C92 Rh4 Ge6 144.17(15) . . ?
Ge5 Rh4 Ge6 122.68(2) . . ?
C93 Rh4 Rh3 101.02(15) . . ?
C91 Rh4 Rh3 90.27(15) . . ?
C92 Rh4 Rh3 90.51(15) . . ?
Ge5 Rh4 Rh3 174.41(2) . . ?
Ge6 Rh4 Rh3 54.355(17) . . ?
C43 Ge1 C49 103.9(2) . . ?
C43 Ge1 C55 109.3(2) . . ?
C49 Ge1 C55 104.4(2) . . ?
C43 Ge1 Rh1 110.97(15) . . ?
C49 Ge1 Rh1 114.29(14) . . ?
C55 Ge1 Rh1 113.35(14) . . ?
C61 Ge2 C67 109.8(2) . . ?
C61 Ge2 C73 107.66(19) . . ?
C67 Ge2 C73 106.7(2) . . ?
C61 Ge2 Rh2 113.06(15) . . ?
C67 Ge2 Rh2 109.71(13) . . ?
C73 Ge2 Rh2 109.71(14) . . ?
C31 Ge3 C37 103.9(2) . . ?
C31 Ge3 Rh1 124.48(15) . . ?
C37 Ge3 Rh1 119.09(14) . . ?
C31 Ge3 Rh2 117.96(15) . . ?
C37 Ge3 Rh2 118.72(15) . . ?
Rh1 Ge3 Rh2 70.990(19) . . ?
C118 Ge4 C112 106.5(2) . . ?
C118 Ge4 C106 110.7(2) . . ?
C112 Ge4 C106 103.5(2) . . ?
C118 Ge4 Rh3 111.44(15) . . ?
C112 Ge4 Rh3 113.02(15) . . ?
C106 Ge4 Rh3 111.34(14) . . ?
C124 Ge5 C130 108.5(2) . . ?
C124 Ge5 C136 109.8(2) . . ?
C130 Ge5 C136 103.7(2) . . ?
C124 Ge5 Rh4 109.60(15) . . ?
C130 Ge5 Rh4 112.63(14) . . ?
C136 Ge5 Rh4 112.41(14) . . ?
C94 Ge6 C100 103.1(2) . . ?
C94 Ge6 Rh3 125.20(14) . . ?
C100 Ge6 Rh3 118.84(14) . . ?
C94 Ge6 Rh4 117.73(14) . . ?
C100 Ge6 Rh4 119.92(15) . . ?
Rh3 Ge6 Rh4 70.830(19) . . ?
O11 C11 Rh1 177.9(5) . . ?
O12 C12 Rh1 177.8(5) . . ?
O13 C13 Rh1 174.4(5) . . ?
O21 C21 Rh2 177.9(5) . . ?
O22 C22 Rh2 177.4(4) . . ?
O23 C23 Rh2 179.5(6) . . ?
C32 C31 C36 116.8(5) . . ?
C32 C31 Ge3 125.9(4) . . ?
C36 C31 Ge3 117.1(4) . . ?
C31 C32 C33 121.8(5) . . ?
C34 C33 C32 119.8(5) . . ?
C35 C34 C33 119.4(5) . . ?
C34 C35 C36 120.8(5) . . ?
C35 C36 C31 121.4(5) . . ?
C38 C37 C42 117.5(5) . . ?
C38 C37 Ge3 120.6(4) . . ?
C42 C37 Ge3 121.9(4) . . ?
C37 C38 C39 121.6(5) . . ?
C40 C39 C38 120.1(6) . . ?
C41 C40 C39 119.5(5) . . ?
C40 C41 C42 120.1(5) . . ?
C37 C42 C41 121.3(5) . . ?
C48 C43 C44 117.0(5) . . ?
C48 C43 Ge1 118.3(4) . . ?
C44 C43 Ge1 124.6(4) . . ?
C45 C44 C43 121.7(5) . . ?
C46 C45 C44 119.8(5) . . ?
C47 C46 C45 119.9(5) . . ?
C46 C47 C48 120.1(5) . . ?
C43 C48 C47 121.5(5) . . ?
C54 C49 C50 116.9(5) . . ?
C54 C49 Ge1 122.6(4) . . ?
C50 C49 Ge1 120.3(4) . . ?
C51 C50 C49 121.1(6) . . ?
C52 C51 C50 121.2(6) . . ?
C51 C52 C53 119.8(6) . . ?
C52 C53 C54 120.0(6) . . ?
C49 C54 C53 121.0(6) . . ?
C56 C55 C60 118.0(5) . . ?
C56 C55 Ge1 122.3(4) . . ?
C60 C55 Ge1 119.7(4) . . ?
C55 C56 C57 119.6(6) . . ?
C58 C57 C56 121.9(6) . . ?
C57 C58 C59 118.9(6) . . ?
C60 C59 C58 120.2(6) . . ?
C59 C60 C55 121.3(6) . . ?
C62 C61 C66 117.6(5) . . ?
C62 C61 Ge2 120.2(4) . . ?
C66 C61 Ge2 122.1(4) . . ?
C63 C62 C61 121.4(5) . . ?
C64 C63 C62 120.3(6) . . ?
C65 C64 C63 119.3(5) . . ?
C64 C65 C66 120.8(6) . . ?
C65 C66 C61 120.7(5) . . ?
C72 C67 C68 117.1(5) . . ?
C72 C67 Ge2 121.0(4) . . ?
C68 C67 Ge2 121.9(4) . . ?
C69 C68 C67 122.0(5) . . ?
C70 C69 C68 118.9(5) . . ?
C71 C70 C69 120.6(5) . . ?
C70 C71 C72 120.2(6) . . ?
C71 C72 C67 121.1(5) . . ?
C78 C73 C74 117.5(4) . . ?
C78 C73 Ge2 121.7(4) . . ?
C74 C73 Ge2 120.8(4) . . ?
C75 C74 C73 120.1(5) . . ?
C76 C75 C74 121.7(5) . . ?
C75 C76 C77 119.1(5) . . ?
C76 C77 C78 120.0(5) . . ?
C77 C78 C73 121.6(5) . . ?
O81 C81 Rh3 177.0(5) . . ?
O82 C82 Rh3 177.7(6) . . ?
O83 C83 Rh3 175.3(5) . . ?
O91 C91 Rh4 178.6(5) . . ?
O92 C92 Rh4 176.4(5) . . ?
O93 C93 Rh4 178.8(5) . . ?
C95 C94 C99 118.0(5) . . ?
C95 C94 Ge6 126.3(4) . . ?
C99 C94 Ge6 115.5(4) . . ?
C96 C95 C94 121.0(6) . . ?
C95 C96 C97 119.7(5) . . ?
C98 C97 C96 120.0(5) . . ?
C97 C98 C99 120.2(6) . . ?
C98 C99 C94 121.0(5) . . ?
C105 C100 C101 117.3(5) . . ?
C105 C100 Ge6 123.4(4) . . ?
C101 C100 Ge6 119.2(4) . . ?
C102 C101 C100 122.0(5) . . ?
C101 C102 C103 119.4(6) . . ?
C104 C103 C102 120.0(6) . . ?
C103 C104 C105 120.4(6) . . ?
C104 C105 C100 121.0(6) . . ?
C107 C106 C111 116.2(5) . . ?
C107 C106 Ge4 124.7(4) . . ?
C111 C106 Ge4 119.1(4) . . ?
C106 C107 C108 121.8(5) . . ?
C109 C108 C107 120.9(5) . . ?
C108 C109 C110 119.1(5) . . ?
C111 C110 C109 120.3(5) . . ?
C110 C111 C106 121.8(5) . . ?
C117 C112 C113 117.0(5) . . ?
C117 C112 Ge4 119.3(4) . . ?
C113 C112 Ge4 123.2(4) . . ?
C112 C113 C114 121.4(5) . . ?
C115 C114 C113 119.6(5) . . ?
C116 C115 C114 120.2(5) . . ?
C115 C116 C117 120.0(5) . . ?
C116 C117 C112 121.8(5) . . ?
C119 C118 C123 117.5(5) . . ?
C119 C118 Ge4 122.8(4) . . ?
C123 C118 Ge4 119.7(4) . . ?
C118 C119 C120 121.1(5) . . ?
C121 C120 C119 119.6(6) . . ?
C122 C121 C120 119.7(6) . . ?
C121 C122 C123 120.0(6) . . ?
C122 C123 C118 122.0(6) . . ?
C125 C124 C129 117.4(5) . . ?
C125 C124 Ge5 120.6(4) . . ?
C129 C124 Ge5 121.9(4) . . ?
C126 C125 C124 121.5(5) . . ?
C127 C126 C125 119.8(6) . . ?
C126 C127 C128 120.6(6) . . ?
C127 C128 C129 119.2(6) . . ?
C128 C129 C124 121.6(6) . . ?
C131 C130 C135 117.2(5) . . ?
C131 C130 Ge5 122.1(4) . . ?
C135 C130 Ge5 120.6(4) . . ?
C132 C131 C130 121.0(5) . . ?
C133 C132 C131 121.3(6) . . ?
C132 C133 C134 118.7(5) . . ?
C135 C134 C133 120.7(6) . . ?
C134 C135 C130 121.0(6) . . ?
C137 C136 C141 118.2(5) . . ?
C137 C136 Ge5 117.0(4) . . ?
C141 C136 Ge5 124.7(4) . . ?
C136 C137 C138 120.7(5) . . ?
C139 C138 C137 120.5(5) . . ?
C140 C139 C138 119.1(5) . . ?
C139 C140 C141 120.4(5) . . ?
C136 C141 C140 121.2(5) . . ?

loop_
_geom_bond_atom_site_label_1
_geom_bond_atom_site_label_2
_geom_bond_distance
_geom_bond_site_symmetry_2
_geom_bond_publ_flag
Rh1 C13 1.913(6) . ?
Rh1 C12 1.913(6) . ?
Rh1 C11 1.989(6) . ?
Rh1 Ge3 2.4728(6) . ?
Rh1 Ge1 2.4961(7) . ?
Rh1 Rh2 2.8766(6) . ?
Rh2 C23 1.896(5) . ?
Rh2 C22 1.901(5) . ?
Rh2 C21 1.976(6) . ?
Rh2 Ge3 2.4815(7) . ?
Rh2 Ge2 2.5059(6) . ?
Rh3 C81 1.907(6) . ?
Rh3 C83 1.913(6) . ?
Rh3 C82 1.966(6) . ?
Rh3 Ge6 2.4706(6) . ?
Rh3 Ge4 2.5000(7) . ?
Rh3 Rh4 2.8716(6) . ?
Rh4 C93 1.900(5) . ?
Rh4 C91 1.911(5) . ?
Rh4 C92 1.959(6) . ?
Rh4 Ge5 2.4821(7) . ?
Rh4 Ge6 2.4847(7) . ?
Ge1 C43 1.965(5) . ?
Ge1 C49 1.967(5) . ?
Ge1 C55 1.970(5) . ?
Ge2 C61 1.953(5) . ?
Ge2 C67 1.961(5) . ?
Ge2 C73 1.969(5) . ?
Ge3 C31 1.949(5) . ?
Ge3 C37 1.971(5) . ?
Ge4 C118 1.949(5) . ?
Ge4 C112 1.955(5) . ?
Ge4 C106 1.967(5) . ?
Ge5 C124 1.945(5) . ?
Ge5 C130 1.960(5) . ?
Ge5 C136 1.963(5) . ?
Ge6 C94 1.952(5) . ?
Ge6 C100 1.954(5) . ?
O11 C11 1.117(6) . ?
O12 C12 1.132(6) . ?
O13 C13 1.134(6) . ?
O21 C21 1.123(6) . ?
O22 C22 1.145(5) . ?
O23 C23 1.147(6) . ?
O81 C81 1.132(6) . ?
O82 C82 1.128(6) . ?
O83 C83 1.146(6) . ?
O91 C91 1.143(6) . ?
O92 C92 1.127(6) . ?
O93 C93 1.142(6) . ?
C31 C32 1.385(6) . ?
C31 C36 1.398(7) . ?
C32 C33 1.389(7) . ?
C33 C34 1.377(7) . ?
C34 C35 1.368(7) . ?
C35 C36 1.376(7) . ?
C37 C38 1.384(7) . ?
C37 C42 1.389(7) . ?
C38 C39 1.386(7) . ?
C39 C40 1.378(8) . ?
C40 C41 1.375(8) . ?
C41 C42 1.393(7) . ?
C43 C48 1.383(7) . ?
C43 C44 1.394(7) . ?
C44 C45 1.383(6) . ?
C45 C46 1.374(7) . ?
C46 C47 1.370(7) . ?
C47 C48 1.389(7) . ?
C49 C54 1.374(7) . ?
C49 C50 1.402(7) . ?
C50 C51 1.367(8) . ?
C51 C52 1.343(9) . ?
C52 C53 1.364(9) . ?
C53 C54 1.398(8) . ?
C55 C56 1.389(7) . ?
C55 C60 1.390(7) . ?
C56 C57 1.391(8) . ?
C57 C58 1.355(9) . ?
C58 C59 1.381(9) . ?
C59 C60 1.376(7) . ?
C61 C62 1.387(7) . ?
C61 C66 1.390(7) . ?
C62 C63 1.381(7) . ?
C63 C64 1.376(8) . ?
C64 C65 1.369(8) . ?
C65 C66 1.386(7) . ?
C67 C72 1.391(7) . ?
C67 C68 1.391(6) . ?
C68 C69 1.381(7) . ?
C69 C70 1.376(8) . ?
C70 C71 1.362(8) . ?
C71 C72 1.380(7) . ?
C73 C78 1.392(7) . ?
C73 C74 1.395(6) . ?
C74 C75 1.383(7) . ?
C75 C76 1.365(7) . ?
C76 C77 1.377(7) . ?
C77 C78 1.381(7) . ?
C94 C95 1.384(6) . ?
C94 C99 1.387(7) . ?
C95 C96 1.381(7) . ?
C96 C97 1.384(8) . ?
C97 C98 1.360(8) . ?
C98 C99 1.380(7) . ?
C100 C105 1.392(7) . ?
C100 C101 1.393(7) . ?
C101 C102 1.381(7) . ?
C102 C103 1.383(8) . ?
C103 C104 1.372(9) . ?
C104 C105 1.386(7) . ?
C106 C107 1.385(7) . ?
C106 C111 1.406(7) . ?
C107 C108 1.388(7) . ?
C108 C109 1.362(8) . ?
C109 C110 1.381(8) . ?
C110 C111 1.379(7) . ?
C112 C117 1.390(7) . ?
C112 C113 1.390(7) . ?
C113 C114 1.399(7) . ?
C114 C115 1.371(7) . ?
C115 C116 1.368(7) . ?
C116 C117 1.384(7) . ?
C118 C119 1.383(7) . ?
C118 C123 1.388(7) . ?
C119 C120 1.397(7) . ?
C120 C121 1.389(8) . ?
C121 C122 1.366(8) . ?
C122 C123 1.379(7) . ?
C124 C125 1.385(7) . ?
C124 C129 1.393(6) . ?
C125 C126 1.380(7) . ?
C126 C127 1.367(8) . ?
C127 C128 1.377(8) . ?
C128 C129 1.382(7) . ?
C130 C131 1.387(7) . ?
C130 C135 1.402(7) . ?
C131 C132 1.385(7) . ?
C132 C133 1.359(8) . ?
C133 C134 1.386(8) . ?
C134 C135 1.376(7) . ?
C136 C137 1.379(7) . ?
C136 C141 1.382(6) . ?
C137 C138 1.393(6) . ?
C138 C139 1.376(7) . ?
C139 C140 1.376(7) . ?
C140 C141 1.383(6) . ?
